data_7008281
loop_
_publ_author_name
'Pope, Simon J. A.'
'Coe, Benjamin J.'
'Faulkner, Stephen'
'Laye, Rebecca H.'

_publ_section_title
;
 Metal-to-ligand charge-transfer sensitisation of near-infrared
 emitting lanthanides in trimetallic arrays M2Ln (M=Ru, Re or Os;
 Ln=Nd, Er or Yb).
;
_journal_issue 8
_journal_name_full 'Dalton transactions (Cambridge, England : 2003)'
_journal_page_first 1482
_journal_page_last 1490
_journal_paper_doi 10.1039/b500849b
_journal_year 2005
_chemical_formula_sum 'C37 H46.6 N8 O14.8 P3 Ru'
_chemical_formula_weight 1034.20
_chemical_name_systematic
;
?
;
_space_group_IT_number 2
_symmetry_cell_setting triclinic
_symmetry_space_group_name_Hall '-P 1'
_symmetry_space_group_name_H-M 'P -1'
_atom_sites_solution_hydrogens geom
_atom_sites_solution_primary direct
_atom_sites_solution_secondary difmap
_audit_creation_method SHELXL-97
_cell_angle_alpha 106.729(2)
_cell_angle_beta 95.920(2)
_cell_angle_gamma 91.912(2)
_cell_formula_units_Z 2
_cell_length_a 10.7974(14)
_cell_length_b 12.1158(16)
_cell_length_c 17.545(2)
_cell_measurement_reflns_used 9661
_cell_measurement_temperature 100(2)
_cell_measurement_theta_max 22.78
_cell_measurement_theta_min 2.42
_cell_volume 2181.6(5)
_computing_cell_refinement 'Bruker SMART'
_computing_data_collection 'Bruker SMART'
_computing_data_reduction 'Bruker SMART'
_computing_molecular_graphics 'Bruker SHELXTL'
_computing_publication_material 'Bruker SHELXTL'
_computing_structure_refinement 'SHELXL-97 (Sheldrick, 1997)'
_computing_structure_solution 'SHELXS-97 (Sheldrick, 1990)'
_diffrn_ambient_temperature 373(2)
_diffrn_measured_fraction_theta_full 0.985
_diffrn_measured_fraction_theta_max 0.985
_diffrn_measurement_device_type 'CCD area'
_diffrn_measurement_method 'phi and omega scans'
_diffrn_radiation_monochromator graphite
_diffrn_radiation_source 'fine-focus sealed tube'
_diffrn_radiation_type MoK\a
_diffrn_radiation_wavelength 0.71073
_diffrn_reflns_av_R_equivalents 0.0299
_diffrn_reflns_av_sigmaI/netI 0.0587
_diffrn_reflns_limit_h_max 11
_diffrn_reflns_limit_h_min -10
_diffrn_reflns_limit_k_max 13
_diffrn_reflns_limit_k_min -13
_diffrn_reflns_limit_l_max 19
_diffrn_reflns_limit_l_min -19
_diffrn_reflns_number 9633
_diffrn_reflns_theta_full 23.25
_diffrn_reflns_theta_max 23.25
_diffrn_reflns_theta_min 1.76
_exptl_absorpt_coefficient_mu 0.547
_exptl_absorpt_correction_T_max 0.9732
_exptl_absorpt_correction_T_min 0.8317
_exptl_absorpt_correction_type multi-scan
_exptl_absorpt_process_details SADABS
_exptl_crystal_colour orange
_exptl_crystal_density_diffrn 1.574
_exptl_crystal_density_method 'not measured'
_exptl_crystal_description plate
_exptl_crystal_F_000 1064
_exptl_crystal_size_max 0.35
_exptl_crystal_size_mid 0.20
_exptl_crystal_size_min 0.05
_refine_diff_density_max 1.516
_refine_diff_density_min -0.999
_refine_diff_density_rms 0.152
_refine_ls_extinction_method none
_refine_ls_goodness_of_fit_ref 1.054
_refine_ls_hydrogen_treatment constr
_refine_ls_matrix_type full
_refine_ls_number_parameters 558
_refine_ls_number_reflns 6167
_refine_ls_number_restraints 9
_refine_ls_restrained_S_all 1.065
_refine_ls_R_factor_all 0.1056
_refine_ls_R_factor_gt 0.0829
_refine_ls_shift/su_max 0.000
_refine_ls_shift/su_mean 0.000
_refine_ls_structure_factor_coef Fsqd
_refine_ls_weighting_details 'calc w=1/[\s^2^(Fo^2^)+(0.1570P)^2^+9.6025P] where P=(Fo^2^+2Fc^2^)/3'
_refine_ls_weighting_scheme calc
_refine_ls_wR_factor_gt 0.2346
_refine_ls_wR_factor_ref 0.2560
_reflns_number_gt 4716
_reflns_number_total 6167
_reflns_threshold_expression >2sigma(I)
_cod_data_source_file b500849b.txt
_cod_data_source_block 9H((CH3)2CO(0.8H2O
_cod_original_sg_symbol_H-M P-1
_cod_original_formula_sum 'C37 H46.60 N8 O14.80 P3 Ru'
_cod_database_code 7008281

loop_
_symmetry_equiv_pos_as_xyz
'x, y, z'
'-x, -y, -z'

loop_
_atom_site_label
_atom_site_type_symbol
_atom_site_fract_x
_atom_site_fract_y
_atom_site_fract_z
_atom_site_U_iso_or_equiv
_atom_site_adp_type
_atom_site_occupancy
_atom_site_symmetry_multiplicity
_atom_site_calc_flag
_atom_site_refinement_flags
_atom_site_disorder_assembly
_atom_site_disorder_group
Ru1 Ru 0.11213(7) 0.28785(6) 0.21209(4) 0.0364(3) Uani 1 1 d . . .
N1 N 0.0982(7) 0.4136(6) 0.3179(4) 0.0366(17) Uani 1 1 d . . .
N2 N 0.2645(7) 0.2629(5) 0.2829(4) 0.0346(17) Uani 1 1 d . . .
N3 N 0.5783(7) 0.2745(6) 0.5258(4) 0.0411(18) Uani 1 1 d . . .
H3N H 0.5377 0.3358 0.5383 0.049 Uiso 1 1 calc R . .
N4 N 0.5361(8) 0.1038(7) 0.6149(5) 0.049(2) Uani 1 1 d . . .
H4A H 0.5031 0.0838 0.6539 0.074 Uiso 1 1 calc R . .
H4B H 0.5863 0.0502 0.5922 0.074 Uiso 1 1 calc R . .
H4C H 0.4754 0.1098 0.5783 0.074 Uiso 1 1 calc R . .
O1 O 0.6138(6) 0.1157(5) 0.4274(4) 0.0446(15) Uani 1 1 d . . .
C1 C 0.1879(8) 0.4202(7) 0.3788(5) 0.0321(19) Uani 1 1 d . . .
C2 C 0.0115(9) 0.4922(8) 0.3316(6) 0.043(2) Uani 1 1 d . . .
H2 H -0.0501 0.4898 0.2899 0.051 Uiso 1 1 calc R . .
C3 C 0.0087(9) 0.5766(8) 0.4042(5) 0.043(2) Uani 1 1 d . . .
H3 H -0.0552 0.6270 0.4111 0.051 Uiso 1 1 calc R . .
C4 C 0.1019(8) 0.5847(7) 0.4656(5) 0.039(2) Uani 1 1 d . . .
C5 C 0.1925(8) 0.5038(7) 0.4527(5) 0.0323(19) Uani 1 1 d . . .
H5 H 0.2557 0.5058 0.4934 0.039 Uiso 1 1 calc R . .
C6 C 0.2810(8) 0.3316(7) 0.3599(5) 0.0333(19) Uani 1 1 d . . .
C7 C 0.3479(8) 0.1793(7) 0.2621(5) 0.036(2) Uani 1 1 d . . .
H7 H 0.3404 0.1321 0.2095 0.043 Uiso 1 1 calc R . .
C8 C 0.4405(9) 0.1628(7) 0.3148(5) 0.036(2) Uani 1 1 d . . .
H8 H 0.4943 0.1046 0.2979 0.043 Uiso 1 1 calc R . .
C9 C 0.4564(8) 0.2316(7) 0.3940(5) 0.0341(19) Uani 1 1 d . . .
C10 C 0.3750(8) 0.3184(7) 0.4165(5) 0.0308(18) Uani 1 1 d . . .
H10 H 0.3832 0.3671 0.4688 0.037 Uiso 1 1 calc R . .
C11 C 0.1061(9) 0.6779(8) 0.5435(6) 0.047(2) Uani 1 1 d . . .
H11A H 0.0242 0.6839 0.5604 0.070 Uiso 1 1 calc R . .
H11B H 0.1342 0.7501 0.5367 0.070 Uiso 1 1 calc R . .
H11C H 0.1626 0.6595 0.5834 0.070 Uiso 1 1 calc R . .
C12 C 0.5561(8) 0.2030(7) 0.4511(5) 0.035(2) Uani 1 1 d . . .
C13 C 0.6669(9) 0.2529(8) 0.5856(5) 0.044(2) Uani 1 1 d . . .
H13A H 0.7193 0.3230 0.6117 0.053 Uiso 1 1 calc R . .
H13B H 0.7202 0.1941 0.5596 0.053 Uiso 1 1 calc R . .
C14 C 0.6072(10) 0.2139(8) 0.6482(6) 0.050(2) Uani 1 1 d . . .
H14A H 0.6718 0.2075 0.6892 0.060 Uiso 1 1 calc R . .
H14B H 0.5524 0.2717 0.6735 0.060 Uiso 1 1 calc R . .
N5 N -0.0073(7) 0.1811(6) 0.2466(4) 0.0419(18) Uani 1 1 d . . .
N6 N -0.0557(8) 0.3132(7) 0.1552(4) 0.048(2) Uani 1 1 d . . .
C15 C -0.1305(9) 0.1859(8) 0.2237(6) 0.050(3) Uani 1 1 d . . .
C16 C 0.0252(11) 0.1112(8) 0.2916(6) 0.053(3) Uani 1 1 d . . .
H16 H 0.1094 0.1067 0.3074 0.064 Uiso 1 1 calc R . .
C17 C -0.0633(11) 0.0450(9) 0.3152(6) 0.057(3) Uani 1 1 d . . .
H17 H -0.0382 -0.0029 0.3460 0.069 Uiso 1 1 calc R . .
C18 C -0.1853(12) 0.0512(9) 0.2928(7) 0.063(3) Uani 1 1 d . . .
H18 H -0.2449 0.0081 0.3088 0.076 Uiso 1 1 calc R . .
C19 C -0.2220(10) 0.1207(9) 0.2468(6) 0.059(3) Uani 1 1 d . . .
H19 H -0.3062 0.1249 0.2309 0.071 Uiso 1 1 calc R . .
C20 C -0.1589(9) 0.2593(8) 0.1722(6) 0.049(2) Uani 1 1 d . . .
C21 C -0.0735(12) 0.3811(11) 0.1053(6) 0.067(3) Uani 1 1 d . . .
H21 H -0.0040 0.4182 0.0939 0.080 Uiso 1 1 calc R . .
C22 C -0.1888(11) 0.3972(12) 0.0712(8) 0.075(4) Uani 1 1 d . . .
H22 H -0.1963 0.4415 0.0357 0.090 Uiso 1 1 calc R . .
C23 C -0.2921(13) 0.3478(14) 0.0896(8) 0.088(4) Uani 1 1 d . . .
H23 H -0.3715 0.3617 0.0699 0.105 Uiso 1 1 calc R . .
C24 C -0.2762(10) 0.2743(11) 0.1399(7) 0.066(3) Uani 1 1 d . . .
H24 H -0.3454 0.2364 0.1509 0.080 Uiso 1 1 calc R . .
N7 N 0.1572(7) 0.1674(6) 0.1115(4) 0.0436(19) Uani 1 1 d . . .
N8 N 0.2190(7) 0.3891(6) 0.1643(4) 0.0388(17) Uani 1 1 d . . .
C25 C 0.2395(10) 0.2070(8) 0.0692(5) 0.046(2) Uani 1 1 d . . .
C26 C 0.1233(10) 0.0530(8) 0.0876(5) 0.048(2) Uani 1 1 d . . .
H26 H 0.0662 0.0247 0.1148 0.058 Uiso 1 1 calc R . .
C27 C 0.1701(12) -0.0222(9) 0.0248(6) 0.064(3) Uani 1 1 d . . .
H27 H 0.1432 -0.1000 0.0095 0.077 Uiso 1 1 calc R . .
C28 C 0.2556(15) 0.0151(9) -0.0156(7) 0.084(4) Uani 1 1 d . . .
H28 H 0.2904 -0.0364 -0.0567 0.101 Uiso 1 1 calc R . .
C29 C 0.2893(13) 0.1331(9) 0.0066(6) 0.067(3) Uani 1 1 d . . .
H29 H 0.3455 0.1617 -0.0209 0.081 Uiso 1 1 calc R . .
C30 C 0.2705(9) 0.3320(8) 0.0971(5) 0.042(2) Uani 1 1 d . . .
C31 C 0.2399(10) 0.5046(8) 0.1915(5) 0.047(2) Uani 1 1 d . . .
H31 H 0.2041 0.5447 0.2366 0.056 Uiso 1 1 calc R . .
C32 C 0.3121(10) 0.5662(8) 0.1554(6) 0.049(2) Uani 1 1 d . . .
H32 H 0.3246 0.6461 0.1760 0.059 Uiso 1 1 calc R . .
C33 C 0.3656(10) 0.5081(8) 0.0885(6) 0.050(2) Uani 1 1 d . . .
H33 H 0.4149 0.5480 0.0634 0.060 Uiso 1 1 calc R . .
C34 C 0.3450(9) 0.3908(8) 0.0596(5) 0.046(2) Uani 1 1 d . . .
H34 H 0.3809 0.3503 0.0147 0.055 Uiso 1 1 calc R . .
P1 P 0.3986(3) 0.5130(3) 0.67878(17) 0.0646(9) Uani 1 1 d . . .
O2' O 0.5057(16) 0.5782(15) 0.7411(9) 0.031(5) Uiso 0.416(16) 1 d P A 1
O3' O 0.4680(19) 0.4698(15) 0.6051(10) 0.034(5) Uiso 0.416(16) 1 d P A 1
O4' O 0.2803(17) 0.5458(15) 0.6740(10) 0.058(6) Uiso 0.416(16) 1 d P A 1
O5' O 0.4085(19) 0.4173(18) 0.7251(12) 0.076(7) Uiso 0.416(16) 1 d P A 1
O2" O 0.4824(14) 0.6086(14) 0.7399(9) 0.053(5) Uiso 0.584(16) 1 d P A 2
O3" O 0.4282(16) 0.4705(13) 0.6003(9) 0.052(5) Uiso 0.584(16) 1 d P A 2
O4" O 0.3326(10) 0.6364(10) 0.6722(7) 0.049(4) Uiso 0.584(16) 1 d P A 2
O5" O 0.3000(15) 0.4727(14) 0.7159(10) 0.088(6) Uiso 0.584(16) 1 d P A 2
P2 P 0.5205(4) 0.1351(3) 0.8476(2) 0.0858(12) Uani 1 1 d . . .
O6' O 0.4877(15) 0.0222(13) 0.8712(9) 0.054(5) Uiso 0.64(2) 1 d P B 1
O7' O 0.4389(15) 0.1210(12) 0.7633(8) 0.056(4) Uiso 0.64(2) 1 d P B 1
O8' O 0.6607(12) 0.1205(11) 0.8327(9) 0.058(4) Uiso 0.64(2) 1 d P B 1
O9' O 0.5048(11) 0.2342(9) 0.9103(7) 0.055(4) Uiso 0.64(2) 1 d P B 1
O6" O 0.522(2) 0.0197(17) 0.8801(12) 0.030(6) Uiso 0.36(2) 1 d P B 2
O7" O 0.477(2) 0.0957(17) 0.7655(11) 0.034(5) Uiso 0.36(2) 1 d P B 2
O8" O 0.671(3) 0.109(3) 0.863(2) 0.097(11) Uiso 0.36(2) 1 d P B 2
O9" O 0.419(2) 0.2475(19) 0.8739(13) 0.067(8) Uiso 0.36(2) 1 d P B 2
P3 P 0.2169(4) 0.0958(4) 0.5100(3) 0.0852(11) Uani 1 1 d . . .
O10' O 0.241(3) 0.027(3) 0.421(2) 0.126(13) Uiso 0.368(17) 1 d P C 1
O11' O 0.123(2) 0.157(2) 0.4712(14) 0.055(7) Uiso 0.368(17) 1 d P C 1
O12' O 0.131(2) 0.013(2) 0.5215(19) 0.078(8) Uiso 0.368(17) 1 d P C 1
O13' O 0.307(4) 0.152(3) 0.582(2) 0.131(13) Uiso 0.368(17) 1 d P C 1
O10" O 0.3397(9) 0.0777(8) 0.4843(6) 0.042(3) Uiso 0.632(17) 1 d P C 2
O11" O 0.1521(15) 0.1934(15) 0.4833(10) 0.069(5) Uiso 0.632(17) 1 d P C 2
O12" O 0.1313(13) -0.0146(13) 0.4798(10) 0.073(4) Uiso 0.632(17) 1 d P C 2
O13" O 0.2165(15) 0.1398(13) 0.6042(9) 0.086(5) Uiso 0.632(17) 1 d P C 2
O1S O -0.011(2) 0.6250(15) 0.0673(10) 0.266(12) Uani 1 1 d D D .
C1S C -0.0055(15) 0.7222(13) 0.1288(10) 0.092(4) Uiso 1 1 d D . .
C2S' C -0.078(5) 0.826(3) 0.140(3) 0.06(2) Uiso 0.25(6) 1 d PD D 1
C2S" C -0.025(5) 0.8365(18) 0.113(2) 0.190(17) Uiso 0.75(6) 1 d PD D 2
C3S' C 0.079(10) 0.754(7) 0.206(4) 0.17(5) Uiso 0.25(6) 1 d PD D 1
C3S" C 0.001(5) 0.714(3) 0.2145(12) 0.22(2) Uiso 0.75(6) 1 d PD D 2
O2S O 0.2642(12) 0.2646(11) 0.7423(8) 0.100(4) Uiso 0.80 1 d P . .

loop_
_atom_site_aniso_label
_atom_site_aniso_U_11
_atom_site_aniso_U_22
_atom_site_aniso_U_33
_atom_site_aniso_U_23
_atom_site_aniso_U_13
_atom_site_aniso_U_12
Ru1 0.0434(5) 0.0338(4) 0.0280(4) 0.0040(3) 0.0031(3) -0.0056(3)
N1 0.043(4) 0.034(4) 0.032(4) 0.006(3) 0.010(3) 0.000(3)
N2 0.047(4) 0.024(3) 0.031(4) 0.005(3) 0.008(3) -0.012(3)
N3 0.055(5) 0.038(4) 0.030(4) 0.011(3) 0.002(3) -0.006(4)
N4 0.059(5) 0.048(5) 0.042(5) 0.019(4) 0.002(4) -0.006(4)
O1 0.049(4) 0.038(4) 0.045(4) 0.009(3) 0.004(3) 0.006(3)
C1 0.045(5) 0.025(4) 0.028(4) 0.009(3) 0.011(4) -0.004(4)
C2 0.042(5) 0.040(5) 0.042(5) 0.007(4) 0.001(4) 0.000(4)
C3 0.041(5) 0.045(5) 0.038(5) 0.004(4) 0.009(4) 0.002(4)
C4 0.045(5) 0.033(5) 0.035(5) 0.005(4) 0.017(4) -0.008(4)
C5 0.040(5) 0.026(4) 0.030(4) 0.006(3) 0.010(4) -0.007(4)
C6 0.040(5) 0.031(4) 0.030(5) 0.010(4) 0.013(4) -0.009(4)
C7 0.052(5) 0.028(4) 0.028(4) 0.005(4) 0.010(4) -0.004(4)
C8 0.049(5) 0.027(4) 0.031(5) 0.008(4) 0.008(4) 0.000(4)
C9 0.043(5) 0.028(4) 0.033(5) 0.012(4) 0.009(4) -0.007(4)
C10 0.040(5) 0.025(4) 0.028(4) 0.008(3) 0.007(4) -0.007(4)
C11 0.052(6) 0.042(5) 0.043(5) 0.006(4) 0.012(5) 0.004(4)
C12 0.038(5) 0.031(5) 0.034(5) 0.011(4) 0.004(4) -0.009(4)
C13 0.050(6) 0.041(5) 0.039(5) 0.012(4) -0.008(4) -0.014(4)
C14 0.072(7) 0.038(5) 0.041(5) 0.015(4) 0.002(5) -0.007(5)
N5 0.051(5) 0.041(4) 0.028(4) 0.002(3) 0.007(3) -0.006(4)
N6 0.056(5) 0.046(5) 0.032(4) -0.003(4) -0.001(4) -0.003(4)
C15 0.052(6) 0.043(5) 0.041(5) -0.010(4) 0.011(5) -0.011(5)
C16 0.064(7) 0.045(6) 0.046(6) 0.003(5) 0.016(5) -0.007(5)
C17 0.078(8) 0.044(6) 0.048(6) 0.006(5) 0.023(6) -0.014(5)
C18 0.070(8) 0.051(6) 0.060(7) 0.000(5) 0.028(6) -0.027(6)
C19 0.052(6) 0.057(7) 0.055(7) -0.008(5) 0.021(5) -0.015(5)
C20 0.045(6) 0.046(6) 0.044(6) -0.007(4) 0.007(5) -0.003(5)
C21 0.076(8) 0.078(8) 0.045(6) 0.021(6) -0.004(6) -0.003(6)
C22 0.053(7) 0.105(10) 0.067(8) 0.033(7) -0.017(6) 0.003(7)
C23 0.061(8) 0.112(11) 0.078(9) 0.014(8) -0.012(7) 0.013(8)
C24 0.038(6) 0.078(8) 0.064(7) -0.009(6) 0.004(5) -0.001(5)
N7 0.052(5) 0.042(4) 0.030(4) 0.004(3) -0.003(4) -0.007(4)
N8 0.045(4) 0.041(4) 0.026(4) 0.005(3) 0.000(3) -0.001(3)
C25 0.061(6) 0.042(5) 0.030(5) 0.005(4) 0.006(4) -0.005(5)
C26 0.066(7) 0.037(5) 0.035(5) 0.004(4) -0.001(5) -0.011(5)
C27 0.099(9) 0.035(5) 0.049(6) 0.001(5) 0.003(6) -0.010(6)
C28 0.146(13) 0.039(6) 0.060(7) -0.012(5) 0.051(8) -0.009(7)
C29 0.104(10) 0.053(7) 0.044(6) 0.007(5) 0.032(6) -0.006(6)
C30 0.050(6) 0.044(5) 0.029(5) 0.009(4) 0.004(4) -0.002(4)
C31 0.071(7) 0.034(5) 0.032(5) 0.007(4) 0.004(5) -0.007(5)
C32 0.067(7) 0.039(5) 0.039(5) 0.013(4) -0.002(5) -0.008(5)
C33 0.062(6) 0.050(6) 0.040(5) 0.019(5) 0.003(5) -0.010(5)
C34 0.054(6) 0.053(6) 0.033(5) 0.014(4) 0.006(4) 0.005(5)
P1 0.069(2) 0.075(2) 0.0403(15) 0.0062(14) 0.0069(14) -0.0293(16)
P2 0.112(3) 0.062(2) 0.076(2) 0.0044(17) 0.032(2) -0.018(2)
P3 0.071(2) 0.086(2) 0.118(3) 0.060(2) 0.015(2) 0.0059(19)
O1S 0.31(3) 0.35(3) 0.173(18) 0.13(2) 0.057(18) -0.09(2)

loop_
_atom_type_symbol
_atom_type_description
_atom_type_scat_dispersion_real
_atom_type_scat_dispersion_imag
_atom_type_scat_source
C C 0.0033 0.0016 'International Tables Vol C Tables 4.2.6.8 and 6.1.1.4'
H H 0.0000 0.0000 'International Tables Vol C Tables 4.2.6.8 and 6.1.1.4'
N N 0.0061 0.0033 'International Tables Vol C Tables 4.2.6.8 and 6.1.1.4'
O O 0.0106 0.0060 'International Tables Vol C Tables 4.2.6.8 and 6.1.1.4'
P P 0.1023 0.0942 'International Tables Vol C Tables 4.2.6.8 and 6.1.1.4'
Ru Ru -1.2594 0.8363 'International Tables Vol C Tables 4.2.6.8 and 6.1.1.4'

loop_
_geom_angle_atom_site_label_1
_geom_angle_atom_site_label_2
_geom_angle_atom_site_label_3
_geom_angle
_geom_angle_site_symmetry_1
_geom_angle_site_symmetry_3
_geom_angle_publ_flag
N2 Ru1 N5 94.7(3) . . ?
N2 Ru1 N6 171.4(3) . . ?
N5 Ru1 N6 78.7(3) . . ?
N2 Ru1 N7 93.5(3) . . ?
N5 Ru1 N7 97.1(3) . . ?
N6 Ru1 N7 92.8(3) . . ?
N2 Ru1 N8 91.2(3) . . ?
N5 Ru1 N8 173.2(3) . . ?
N6 Ru1 N8 95.8(3) . . ?
N7 Ru1 N8 79.0(3) . . ?
N2 Ru1 N1 78.5(3) . . ?
N5 Ru1 N1 88.8(3) . . ?
N6 Ru1 N1 95.6(3) . . ?
N7 Ru1 N1 170.6(3) . . ?
N8 Ru1 N1 95.9(3) . . ?
C2 N1 C1 116.9(7) . . ?
C2 N1 Ru1 126.7(6) . . ?
C1 N1 Ru1 116.3(5) . . ?
C6 N2 C7 116.5(7) . . ?
C6 N2 Ru1 116.7(6) . . ?
C7 N2 Ru1 126.8(6) . . ?
C12 N3 C13 122.6(8) . . ?
N1 C1 C5 122.4(8) . . ?
N1 C1 C6 114.3(7) . . ?
C5 C1 C6 123.3(8) . . ?
N1 C2 C3 123.9(9) . . ?
C4 C3 C2 119.0(9) . . ?
C3 C4 C5 117.9(8) . . ?
C3 C4 C11 120.8(8) . . ?
C5 C4 C11 121.3(8) . . ?
C1 C5 C4 119.9(8) . . ?
N2 C6 C10 122.9(8) . . ?
N2 C6 C1 114.0(7) . . ?
C10 C6 C1 123.0(7) . . ?
C8 C7 N2 122.9(8) . . ?
C7 C8 C9 120.8(8) . . ?
C10 C9 C8 117.7(8) . . ?
C10 C9 C12 124.2(7) . . ?
C8 C9 C12 118.0(8) . . ?
C9 C10 C6 119.2(7) . . ?
O1 C12 N3 122.7(8) . . ?
O1 C12 C9 119.2(7) . . ?
N3 C12 C9 118.1(8) . . ?
N3 C13 C14 113.3(8) . . ?
N4 C14 C13 112.5(8) . . ?
C16 N5 C15 118.1(9) . . ?
C16 N5 Ru1 126.1(7) . . ?
C15 N5 Ru1 115.8(7) . . ?
C21 N6 C20 118.2(9) . . ?
C21 N6 Ru1 126.2(8) . . ?
C20 N6 Ru1 115.6(7) . . ?
N5 C15 C19 121.2(10) . . ?
N5 C15 C20 115.2(9) . . ?
C19 C15 C20 123.5(10) . . ?
N5 C16 C17 122.1(11) . . ?
C18 C17 C16 119.4(11) . . ?
C17 C18 C19 120.3(10) . . ?
C18 C19 C15 118.9(11) . . ?
C24 C20 N6 120.4(11) . . ?
C24 C20 C15 125.3(10) . . ?
N6 C20 C15 114.3(9) . . ?
N6 C21 C22 123.3(12) . . ?
C23 C22 C21 119.3(13) . . ?
C22 C23 C24 118.6(12) . . ?
C20 C24 C23 120.2(12) . . ?
C26 N7 C25 117.6(8) . . ?
C26 N7 Ru1 126.8(6) . . ?
C25 N7 Ru1 115.4(6) . . ?
C31 N8 C30 117.7(8) . . ?
C31 N8 Ru1 126.5(6) . . ?
C30 N8 Ru1 115.8(6) . . ?
C29 C25 N7 121.5(9) . . ?
C29 C25 C30 123.7(9) . . ?
N7 C25 C30 114.9(8) . . ?
N7 C26 C27 122.1(9) . . ?
C28 C27 C26 120.9(10) . . ?
C27 C28 C29 117.9(10) . . ?
C25 C29 C28 120.0(10) . . ?
N8 C30 C34 121.1(8) . . ?
N8 C30 C25 114.6(8) . . ?
C34 C30 C25 124.2(8) . . ?
N8 C31 C32 122.8(9) . . ?
C33 C32 C31 119.2(9) . . ?
C34 C33 C32 118.9(9) . . ?
C33 C34 C30 120.2(9) . . ?
O4' P1 O3" 107.2(10) . . ?
O4' P1 O5" 55.9(9) . . ?
O3" P1 O5" 128.8(10) . . ?
O4' P1 O2" 109.7(10) . . ?
O3" P1 O2" 120.1(9) . . ?
O5" P1 O2" 110.9(9) . . ?
O4' P1 O2' 125.1(11) . . ?
O3" P1 O2' 115.8(10) . . ?
O5" P1 O2' 111.5(9) . . ?
O2" P1 O2' 17.2(8) . . ?
O4' P1 O3' 122.7(11) . . ?
O3" P1 O3' 16.1(9) . . ?
O5" P1 O3' 138.8(10) . . ?
O2" P1 O3' 107.4(10) . . ?
O2' P1 O3' 100.7(10) . . ?
O4' P1 O5' 109.7(11) . . ?
O3" P1 O5' 111.6(10) . . ?
O5" P1 O5' 54.0(9) . . ?
O2" P1 O5' 98.2(10) . . ?
O2' P1 O5' 85.1(10) . . ?
O3' P1 O5' 106.4(10) . . ?
O4' P1 O4" 45.6(8) . . ?
O3" P1 O4" 99.4(8) . . ?
O5" P1 O4" 96.2(8) . . ?
O2" P1 O4" 76.4(8) . . ?
O2' P1 O4" 93.5(8) . . ?
O3' P1 O4" 107.0(8) . . ?
O5' P1 O4" 146.2(8) . . ?
O9' P2 O7" 134.5(11) . . ?
O9' P2 O8' 112.6(7) . . ?
O7" P2 O8' 93.2(10) . . ?
O9' P2 O6' 110.8(7) . . ?
O7" P2 O6' 99.0(9) . . ?
O8' P2 O6' 101.5(9) . . ?
O9' P2 O7' 116.6(8) . . ?
O7" P2 O7' 18.7(9) . . ?
O8' P2 O7' 108.4(8) . . ?
O6' P2 O7' 105.7(8) . . ?
O9' P2 O6" 110.5(8) . . ?
O7" P2 O6" 106.4(11) . . ?
O8' P2 O6" 89.2(10) . . ?
O6' P2 O6" 13.9(9) . . ?
O7' P2 O6" 116.3(9) . . ?
O9' P2 O8" 104.9(13) . . ?
O7" P2 O8" 110.1(15) . . ?
O8' P2 O8" 20.3(12) . . ?
O6' P2 O8" 87.4(15) . . ?
O7' P2 O8" 127.0(13) . . ?
O6" P2 O8" 74.0(16) . . ?
O9' P2 O9" 39.1(8) . . ?
O7" P2 O9" 97.2(12) . . ?
O8' P2 O9" 138.4(9) . . ?
O6' P2 O9" 116.4(9) . . ?
O7' P2 O9" 78.6(9) . . ?
O6" P2 O9" 125.4(11) . . ?
O8" P2 O9" 140.6(14) . . ?
O12' P3 O10" 127.6(12) . . ?
O12' P3 O13' 113.5(19) . . ?
O10" P3 O13' 74.3(16) . . ?
O12' P3 O11' 96.5(15) . . ?
O10" P3 O11' 121.7(10) . . ?
O13' P3 O11' 125.2(18) . . ?
O12' P3 O12" 27.6(11) . . ?
O10" P3 O12" 111.7(7) . . ?
O13' P3 O12" 136.2(16) . . ?
O11' P3 O12" 89.7(12) . . ?
O12' P3 O11" 112.9(12) . . ?
O10" P3 O11" 112.9(7) . . ?
O13' P3 O11" 107.6(16) . . ?
O11' P3 O11" 19.2(10) . . ?
O12" P3 O11" 108.8(9) . . ?
O12' P3 O13" 79.2(13) . . ?
O10" P3 O13" 114.3(7) . . ?
O13' P3 O13" 41.9(14) . . ?
O11' P3 O13" 109.3(11) . . ?
O12" P3 O13" 106.7(9) . . ?
O11" P3 O13" 101.7(8) . . ?
O12' P3 O10' 97.4(18) . . ?
O10" P3 O10' 56.0(13) . . ?
O13' P3 O10' 130(2) . . ?
O11' P3 O10' 86.0(16) . . ?
O12" P3 O10' 70.2(14) . . ?
O11" P3 O10' 93.5(14) . . ?
O13" P3 O10' 164.6(14) . . ?
O1S C1S C2S' 130.8(19) . . ?
O1S C1S C3S' 128(2) . . ?
C2S' C1S C3S' 101(3) . . ?
O1S C1S C2S" 120.1(17) . . ?
C2S' C1S C2S" 31(2) . . ?
C3S' C1S C2S" 103(4) . . ?
O1S C1S C3S" 119.6(17) . . ?
C2S' C1S C3S" 98(3) . . ?
C3S' C1S C3S" 39(5) . . ?
C2S" C1S C3S" 120(2) . . ?

loop_
_geom_bond_atom_site_label_1
_geom_bond_atom_site_label_2
_geom_bond_distance
_geom_bond_site_symmetry_2
_geom_bond_publ_flag
Ru1 N2 2.042(7) . ?
Ru1 N5 2.050(7) . ?
Ru1 N6 2.053(8) . ?
Ru1 N7 2.054(7) . ?
Ru1 N8 2.058(7) . ?
Ru1 N1 2.058(7) . ?
N1 C2 1.347(11) . ?
N1 C1 1.348(11) . ?
N2 C6 1.358(10) . ?
N2 C7 1.373(11) . ?
N3 C12 1.339(11) . ?
N3 C13 1.433(11) . ?
N4 C14 1.449(12) . ?
O1 C12 1.234(10) . ?
C1 C5 1.392(11) . ?
C1 C6 1.486(12) . ?
C2 C3 1.389(12) . ?
C3 C4 1.376(13) . ?
C4 C5 1.397(12) . ?
C4 C11 1.497(12) . ?
C6 C10 1.392(12) . ?
C7 C8 1.350(12) . ?
C8 C9 1.389(12) . ?
C9 C10 1.388(12) . ?
C9 C12 1.512(12) . ?
C13 C14 1.507(13) . ?
N5 C16 1.346(13) . ?
N5 C15 1.358(13) . ?
N6 C21 1.368(14) . ?
N6 C20 1.375(12) . ?
C15 C19 1.406(14) . ?
C15 C20 1.459(15) . ?
C16 C17 1.396(14) . ?
C17 C18 1.346(17) . ?
C18 C19 1.366(17) . ?
C20 C24 1.373(15) . ?
C21 C22 1.369(16) . ?
C22 C23 1.361(19) . ?
C23 C24 1.426(19) . ?
N7 C26 1.353(12) . ?
N7 C25 1.373(12) . ?
N8 C31 1.346(11) . ?
N8 C30 1.367(11) . ?
C25 C29 1.372(14) . ?
C25 C30 1.466(13) . ?
C26 C27 1.367(14) . ?
C27 C28 1.360(16) . ?
C28 C29 1.394(15) . ?
C30 C34 1.389(13) . ?
C31 C32 1.379(13) . ?
C32 C33 1.378(14) . ?
C33 C34 1.365(13) . ?
P1 O4' 1.352(18) . ?
P1 O3" 1.399(15) . ?
P1 O5" 1.445(17) . ?
P1 O2" 1.524(15) . ?
P1 O2' 1.528(16) . ?
P1 O3' 1.531(18) . ?
P1 O5' 1.60(2) . ?
P1 O4" 1.705(12) . ?
P2 O9' 1.404(11) . ?
P2 O7" 1.406(18) . ?
P2 O8' 1.570(14) . ?
P2 O6' 1.578(15) . ?
P2 O7' 1.603(15) . ?
P2 O6" 1.65(2) . ?
P2 O8" 1.67(3) . ?
P2 O9" 1.76(2) . ?
P3 O12' 1.42(3) . ?
P3 O10" 1.447(10) . ?
P3 O13' 1.49(4) . ?
P3 O11' 1.50(2) . ?
P3 O12" 1.527(15) . ?
P3 O11" 1.555(16) . ?
P3 O13" 1.585(16) . ?
P3 O10' 1.59(4) . ?
O1S C1S 1.343(14) . ?
C1S C2S' 1.474(18) . ?
C1S C3S' 1.49(2) . ?
C1S C2S" 1.506(18) . ?
C1S C3S" 1.528(18) . ?

loop_
_geom_torsion_atom_site_label_1
_geom_torsion_atom_site_label_2
_geom_torsion_atom_site_label_3
_geom_torsion_atom_site_label_4
_geom_torsion
_geom_torsion_site_symmetry_1
_geom_torsion_site_symmetry_2
_geom_torsion_site_symmetry_3
_geom_torsion_site_symmetry_4
_geom_torsion_publ_flag
N2 Ru1 N1 C2 177.5(8) . . . . ?
N5 Ru1 N1 C2 -87.5(7) . . . . ?
N6 Ru1 N1 C2 -8.9(8) . . . . ?
N7 Ru1 N1 C2 144.1(16) . . . . ?
N8 Ru1 N1 C2 87.5(7) . . . . ?
N2 Ru1 N1 C1 0.1(6) . . . . ?
N5 Ru1 N1 C1 95.1(6) . . . . ?
N6 Ru1 N1 C1 173.7(6) . . . . ?
N7 Ru1 N1 C1 -33(2) . . . . ?
N8 Ru1 N1 C1 -89.9(6) . . . . ?
N5 Ru1 N2 C6 -85.7(6) . . . . ?
N6 Ru1 N2 C6 -46(2) . . . . ?
N7 Ru1 N2 C6 176.9(6) . . . . ?
N8 Ru1 N2 C6 97.9(6) . . . . ?
N1 Ru1 N2 C6 2.1(5) . . . . ?
N5 Ru1 N2 C7 90.1(7) . . . . ?
N6 Ru1 N2 C7 129.8(18) . . . . ?
N7 Ru1 N2 C7 -7.3(7) . . . . ?
N8 Ru1 N2 C7 -86.3(7) . . . . ?
N1 Ru1 N2 C7 177.9(7) . . . . ?
C2 N1 C1 C5 -0.1(12) . . . . ?
Ru1 N1 C1 C5 177.6(6) . . . . ?
C2 N1 C1 C6 -179.7(7) . . . . ?
Ru1 N1 C1 C6 -2.0(9) . . . . ?
C1 N1 C2 C3 -1.2(13) . . . . ?
Ru1 N1 C2 C3 -178.6(7) . . . . ?
N1 C2 C3 C4 2.6(14) . . . . ?
C2 C3 C4 C5 -2.5(13) . . . . ?
C2 C3 C4 C11 177.0(8) . . . . ?
N1 C1 C5 C4 0.0(12) . . . . ?
C6 C1 C5 C4 179.5(7) . . . . ?
C3 C4 C5 C1 1.3(12) . . . . ?
C11 C4 C5 C1 -178.2(8) . . . . ?
C7 N2 C6 C10 -1.4(11) . . . . ?
Ru1 N2 C6 C10 174.9(6) . . . . ?
C7 N2 C6 C1 -179.9(6) . . . . ?
Ru1 N2 C6 C1 -3.7(8) . . . . ?
N1 C1 C6 N2 3.7(10) . . . . ?
C5 C1 C6 N2 -175.9(7) . . . . ?
N1 C1 C6 C10 -174.9(7) . . . . ?
C5 C1 C6 C10 5.5(12) . . . . ?
C6 N2 C7 C8 1.5(11) . . . . ?
Ru1 N2 C7 C8 -174.3(6) . . . . ?
N2 C7 C8 C9 -0.5(13) . . . . ?
C7 C8 C9 C10 -0.8(12) . . . . ?
C7 C8 C9 C12 175.8(7) . . . . ?
C8 C9 C10 C6 0.9(11) . . . . ?
C12 C9 C10 C6 -175.4(7) . . . . ?
N2 C6 C10 C9 0.1(11) . . . . ?
C1 C6 C10 C9 178.6(7) . . . . ?
C13 N3 C12 O1 -3.0(13) . . . . ?
C13 N3 C12 C9 177.4(7) . . . . ?
C10 C9 C12 O1 171.4(8) . . . . ?
C8 C9 C12 O1 -4.9(11) . . . . ?
C10 C9 C12 N3 -8.9(12) . . . . ?
C8 C9 C12 N3 174.8(7) . . . . ?
C12 N3 C13 C14 -106.0(10) . . . . ?
N3 C13 C14 N4 63.8(11) . . . . ?
N2 Ru1 N5 C16 -8.6(7) . . . . ?
N6 Ru1 N5 C16 177.0(8) . . . . ?
N7 Ru1 N5 C16 85.5(7) . . . . ?
N8 Ru1 N5 C16 140(2) . . . . ?
N1 Ru1 N5 C16 -87.0(7) . . . . ?
N2 Ru1 N5 C15 168.9(6) . . . . ?
N6 Ru1 N5 C15 -5.5(6) . . . . ?
N7 Ru1 N5 C15 -96.9(6) . . . . ?
N8 Ru1 N5 C15 -43(3) . . . . ?
N1 Ru1 N5 C15 90.5(6) . . . . ?
N2 Ru1 N6 C21 142.2(17) . . . . ?
N5 Ru1 N6 C21 -177.3(9) . . . . ?
N7 Ru1 N6 C21 -80.7(8) . . . . ?
N8 Ru1 N6 C21 -1.5(9) . . . . ?
N1 Ru1 N6 C21 95.1(8) . . . . ?
N2 Ru1 N6 C20 -35(2) . . . . ?
N5 Ru1 N6 C20 5.2(6) . . . . ?
N7 Ru1 N6 C20 101.9(6) . . . . ?
N8 Ru1 N6 C20 -178.9(6) . . . . ?
N1 Ru1 N6 C20 -82.4(6) . . . . ?
C16 N5 C15 C19 0.7(12) . . . . ?
Ru1 N5 C15 C19 -177.1(7) . . . . ?
C16 N5 C15 C20 -177.4(8) . . . . ?
Ru1 N5 C15 C20 4.9(10) . . . . ?
C15 N5 C16 C17 -0.4(13) . . . . ?
Ru1 N5 C16 C17 177.1(7) . . . . ?
N5 C16 C17 C18 -0.3(15) . . . . ?
C16 C17 C18 C19 0.7(15) . . . . ?
C17 C18 C19 C15 -0.4(15) . . . . ?
N5 C15 C19 C18 -0.3(14) . . . . ?
C20 C15 C19 C18 177.6(9) . . . . ?
C21 N6 C20 C24 -0.3(13) . . . . ?
Ru1 N6 C20 C24 177.4(7) . . . . ?
C21 N6 C20 C15 178.1(8) . . . . ?
Ru1 N6 C20 C15 -4.2(10) . . . . ?
N5 C15 C20 C24 177.9(9) . . . . ?
C19 C15 C20 C24 0.0(15) . . . . ?
N5 C15 C20 N6 -0.4(11) . . . . ?
C19 C15 C20 N6 -178.4(8) . . . . ?
C20 N6 C21 C22 -0.5(16) . . . . ?
Ru1 N6 C21 C22 -177.8(9) . . . . ?
N6 C21 C22 C23 2.8(19) . . . . ?
C21 C22 C23 C24 -4(2) . . . . ?
N6 C20 C24 C23 -1.2(15) . . . . ?
C15 C20 C24 C23 -179.4(10) . . . . ?
C22 C23 C24 C20 3.5(18) . . . . ?
N2 Ru1 N7 C26 88.8(8) . . . . ?
N5 Ru1 N7 C26 -6.4(8) . . . . ?
N6 Ru1 N7 C26 -85.4(8) . . . . ?
N8 Ru1 N7 C26 179.3(8) . . . . ?
N1 Ru1 N7 C26 121.5(17) . . . . ?
N2 Ru1 N7 C25 -84.8(7) . . . . ?
N5 Ru1 N7 C25 180.0(7) . . . . ?
N6 Ru1 N7 C25 101.0(7) . . . . ?
N8 Ru1 N7 C25 5.6(6) . . . . ?
N1 Ru1 N7 C25 -52(2) . . . . ?
N2 Ru1 N8 C31 -91.9(8) . . . . ?
N5 Ru1 N8 C31 120(2) . . . . ?
N6 Ru1 N8 C31 83.1(8) . . . . ?
N7 Ru1 N8 C31 174.8(8) . . . . ?
N1 Ru1 N8 C31 -13.3(8) . . . . ?
N2 Ru1 N8 C30 90.0(6) . . . . ?
N5 Ru1 N8 C30 -59(3) . . . . ?
N6 Ru1 N8 C30 -95.1(6) . . . . ?
N7 Ru1 N8 C30 -3.4(6) . . . . ?
N1 Ru1 N8 C30 168.6(6) . . . . ?
C26 N7 C25 C29 -2.3(15) . . . . ?
Ru1 N7 C25 C29 171.9(9) . . . . ?
C26 N7 C25 C30 178.9(8) . . . . ?
Ru1 N7 C25 C30 -6.9(11) . . . . ?
C25 N7 C26 C27 1.4(14) . . . . ?
Ru1 N7 C26 C27 -172.1(8) . . . . ?
N7 C26 C27 C28 1.3(18) . . . . ?
C26 C27 C28 C29 -3(2) . . . . ?
N7 C25 C29 C28 0.6(19) . . . . ?
C30 C25 C29 C28 179.3(12) . . . . ?
C27 C28 C29 C25 2(2) . . . . ?
C31 N8 C30 C34 1.9(13) . . . . ?
Ru1 N8 C30 C34 -179.7(7) . . . . ?
C31 N8 C30 C25 -177.5(8) . . . . ?
Ru1 N8 C30 C25 0.8(10) . . . . ?
C29 C25 C30 N8 -174.8(10) . . . . ?
N7 C25 C30 N8 4.0(12) . . . . ?
C29 C25 C30 C34 5.7(16) . . . . ?
N7 C25 C30 C34 -175.4(9) . . . . ?
C30 N8 C31 C32 -1.2(14) . . . . ?
Ru1 N8 C31 C32 -179.4(7) . . . . ?
N8 C31 C32 C33 0.1(15) . . . . ?
C31 C32 C33 C34 0.3(15) . . . . ?
C32 C33 C34 C30 0.4(15) . . . . ?
N8 C30 C34 C33 -1.6(14) . . . . ?
C25 C30 C34 C33 177.8(9) . . . . ?
